data_4063350
loop_
_publ_author_name
'Mutoh, Yuichiro'
'Imai, Kohei'
'Kimura, Yusuke'
'Ikeda, Yousuke'
'Ishii, Youichi'

_publ_section_title
;
 Reversibility of Disubstituted Vinylidene - Internal Alkyne Isomerization
 at Cationic Ruthenium and Iron Complexes
;
_journal_issue 2
_journal_name_full Organometallics
_journal_page_first 204
_journal_page_last 207
_journal_paper_doi 10.1021/om101109c
_journal_volume 30
_journal_year 2011
_chemical_formula_moiety 'C81 H58 B F24 O P2 Ru '
_chemical_formula_sum 'C81 H58 B F24 O P2 Ru'
_chemical_formula_weight 1677.14
_space_group_IT_number 2
_symmetry_cell_setting triclinic
_symmetry_Int_Tables_number 2
_symmetry_space_group_name_Hall '-P 1'
_symmetry_space_group_name_H-M 'P -1'
_cell_angle_alpha 72.528(4)
_cell_angle_beta 87.562(6)
_cell_angle_gamma 83.046(5)
_cell_formula_units_Z 2
_cell_length_a 12.725(3)
_cell_length_b 14.534(3)
_cell_length_c 20.587(4)
_cell_measurement_reflns_used 9639
_cell_measurement_temperature 123.1
_cell_measurement_theta_max 27.5
_cell_measurement_theta_min 3.0
_cell_volume 3605.0(13)
_computing_cell_refinement CrystalClear
_computing_data_collection CrystalClear
_computing_data_reduction CrystalStructure
_computing_publication_material 'CrystalStructure 3.8'
_computing_structure_refinement SHELXL
_computing_structure_solution SHELXS97
_diffrn_ambient_temperature 123.1
_diffrn_detector_area_resol_mean 7.31
_diffrn_measured_fraction_theta_full 0.968
_diffrn_measured_fraction_theta_max 0.968
_diffrn_measurement_device_type 'Rigaku Mercury'
_diffrn_measurement_method \245w
_diffrn_radiation_type MoK\a
_diffrn_radiation_wavelength 0.71070
_diffrn_reflns_av_R_equivalents 0.094
_diffrn_reflns_limit_h_max 16
_diffrn_reflns_limit_h_min -15
_diffrn_reflns_limit_k_max 18
_diffrn_reflns_limit_k_min -17
_diffrn_reflns_limit_l_max 26
_diffrn_reflns_limit_l_min -15
_diffrn_reflns_number 27990
_diffrn_reflns_theta_full 27.48
_diffrn_reflns_theta_max 27.48
_exptl_absorpt_coefficient_mu 0.372
_exptl_absorpt_correction_T_max 0.928
_exptl_absorpt_correction_T_min 0.479
_exptl_absorpt_correction_type multi-scan
_exptl_absorpt_process_details 'Jacobson, R. (1998) Private communication'
_exptl_crystal_colour yellow
_exptl_crystal_density_diffrn 1.545
_exptl_crystal_density_method 'not measured'
_exptl_crystal_description prism
_exptl_crystal_F_000 1694.00
_exptl_crystal_size_max 0.35
_exptl_crystal_size_mid 0.30
_exptl_crystal_size_min 0.20
_refine_diff_density_max 1.45
_refine_diff_density_min -1.08
_refine_ls_extinction_method none
_refine_ls_goodness_of_fit_ref 0.958
_refine_ls_hydrogen_treatment refall
_refine_ls_number_parameters 1002
_refine_ls_number_reflns 16002
_refine_ls_R_factor_gt 0.0783
_refine_ls_shift/su_max 0.0010
_refine_ls_structure_factor_coef Fsqd
_refine_ls_weighting_details 'w = 1/[\245s^2^(Fo^2^)+(0.1043P)^2^+0.0000P] where P=(Fo^2^+2Fc^2^)/3'
_refine_ls_weighting_scheme calc
_refine_ls_wR_factor_ref 0.2188
_reflns_number_gt 9804
_reflns_number_total 16002
_reflns_threshold_expression F^2^>2.0\245s(F^2^)
_cod_data_source_file om101109c_si_002.cif
_cod_data_source_block '_1g'
_cod_original_cell_volume 3605.3(12)
_cod_original_formula_sum 'C81 H58 B F24 O P2 Ru '
_cod_database_code 4063350

loop_
_symmetry_equiv_pos_site_id
_symmetry_equiv_pos_as_xyz
1 +X,+Y,+Z
2 -X,-Y,-Z

loop_
_atom_site_label
_atom_site_type_symbol
_atom_site_fract_x
_atom_site_fract_y
_atom_site_fract_z
_atom_site_U_iso_or_equiv
_atom_site_adp_type
_atom_site_occupancy
_atom_site_symmetry_multiplicity
_atom_site_calc_flag
_atom_site_refinement_flags
_atom_site_disorder_assembly
_atom_site_disorder_group
Ru(1) Ru 0.69536(3) 0.74993(3) 0.693819(19) 0.01705(12) Uani 1.00 1 d . . .
P(1) P 0.53569(9) 0.78971(9) 0.63772(6) 0.0177(2) Uani 1.00 1 d . . .
P(2) P 0.62907(9) 0.88029(9) 0.73033(6) 0.0182(2) Uani 1.00 1 d . . .
F(1) F 1.1448(2) 0.0668(2) 0.73205(17) 0.0414(8) Uani 1.00 1 d . . .
F(2) F 1.3060(2) 0.0423(2) 0.76365(18) 0.0422(8) Uani 1.00 1 d . . .
F(3) F 1.1980(3) -0.0578(2) 0.81490(19) 0.0498(9) Uani 1.00 1 d . . .
F(4) F 1.1773(4) -0.0313(3) 1.0433(2) 0.0898(17) Uani 1.00 1 d . . .
F(5) F 1.1869(3) 0.1057(3) 1.05928(17) 0.0679(13) Uani 1.00 1 d . . .
F(6) F 1.0402(3) 0.0637(3) 1.04337(18) 0.0655(12) Uani 1.00 1 d . . .
F(7) F 1.4207(2) 0.4151(2) 0.94522(16) 0.0340(8) Uani 1.00 1 d . . .
F(8) F 1.3879(2) 0.5569(2) 0.95997(18) 0.0417(9) Uani 1.00 1 d . . .
F(9) F 1.3475(2) 0.4298(2) 1.03820(15) 0.0395(8) Uani 1.00 1 d . . .
F(10) F 1.0222(2) 0.7033(2) 0.96253(18) 0.0448(9) Uani 1.00 1 d . . .
F(11) F 0.8960(2) 0.6354(2) 0.93612(16) 0.0313(7) Uani 1.00 1 d . . .
F(12) F 0.9850(2) 0.7274(2) 0.85766(15) 0.0316(7) Uani 1.00 1 d . . .
F(13) F 0.7546(2) 0.2911(3) 0.95309(19) 0.0727(14) Uani 1.00 1 d . . .
F(14) F 0.6952(13) 0.4076(11) 0.9160(8) 0.052(4) Uani 0.30 1 d P . .
F(15) F 0.6456(3) 0.2742(4) 0.8852(2) 0.101(2) Uani 1.00 1 d . . .
F(16) F 0.7803(3) 0.4578(2) 0.61439(17) 0.0546(11) Uani 1.00 1 d . . .
F(17) F 0.7394(2) 0.3143(2) 0.64728(16) 0.0434(9) Uani 1.00 1 d . . .
F(18) F 0.8968(2) 0.3399(3) 0.61466(16) 0.0483(10) Uani 1.00 1 d . . .
F(19) F 1.0678(3) 0.6886(2) 0.61567(19) 0.0598(11) Uani 1.00 1 d . . .
F(20) F 1.1114(4) 0.6123(3) 0.5456(2) 0.0796(15) Uani 1.00 1 d . . .
F(21) F 1.2157(2) 0.7041(3) 0.5664(2) 0.0752(15) Uani 1.00 1 d . . .
F(22) F 1.5202(2) 0.4650(2) 0.65392(18) 0.0394(8) Uani 1.00 1 d . . .
F(23) F 1.4875(2) 0.3194(2) 0.70517(17) 0.0354(7) Uani 1.00 1 d . . .
F(24) F 1.5042(2) 0.4182(2) 0.76235(17) 0.0391(8) Uani 1.00 1 d . . .
F(25) F 0.6486(5) 0.4071(6) 0.8881(3) 0.067(2) Uani 0.70 1 d P . .
O(1) O 0.7214(2) 0.9870(3) 0.4602(2) 0.0406(10) Uani 1.00 1 d . . .
C(1) C 0.7514(3) 0.8288(4) 0.6172(3) 0.0315(13) Uani 1.00 1 d . . .
C(2) C 0.7936(4) 0.8939(4) 0.5648(3) 0.0350(13) Uani 1.00 1 d . . .
C(3) C 0.7588(4) 0.9012(5) 0.4966(3) 0.0430(16) Uani 1.00 1 d . . .
C(4) C 0.7697(3) 0.8109(4) 0.4744(3) 0.0306(12) Uani 1.00 1 d . . .
C(5) C 0.7162(4) 0.8195(4) 0.4148(3) 0.0366(14) Uani 1.00 1 d . . .
C(6) C 0.7305(4) 0.7475(5) 0.3850(3) 0.0434(16) Uani 1.00 1 d . . .
C(7) C 0.7990(4) 0.6667(5) 0.4125(3) 0.0417(15) Uani 1.00 1 d . . .
C(8) C 0.8527(4) 0.6568(4) 0.4707(3) 0.0363(13) Uani 1.00 1 d . . .
C(9) C 0.8393(4) 0.7287(4) 0.5014(2) 0.0333(13) Uani 1.00 1 d . . .
C(10) C 0.8613(4) 0.9693(4) 0.5726(3) 0.0348(14) Uani 1.00 1 d . . .
C(11) C 0.9639(4) 0.9364(4) 0.5924(3) 0.0362(13) Uani 1.00 1 d . . .
C(12) C 1.0295(4) 0.9996(5) 0.6043(3) 0.0409(16) Uani 1.00 1 d . . .
C(13) C 0.9909(5) 1.0938(5) 0.5961(3) 0.0468(18) Uani 1.00 1 d . . .
C(14) C 0.8904(6) 1.1277(5) 0.5746(3) 0.063(2) Uani 1.00 1 d . . .
C(15) C 0.8255(5) 1.0651(5) 0.5626(3) 0.061(2) Uani 1.00 1 d . . .
C(16) C 0.8012(3) 0.6103(3) 0.7013(2) 0.0258(11) Uani 1.00 1 d . . .
C(17) C 0.7037(4) 0.5866(3) 0.7330(2) 0.0273(12) Uani 1.00 1 d . . .
C(18) C 0.6892(4) 0.6218(4) 0.7901(2) 0.0321(13) Uani 1.00 1 d . . .
C(19) C 0.7787(4) 0.6703(4) 0.7924(2) 0.0351(14) Uani 1.00 1 d . . .
C(20) C 0.8487(4) 0.6630(4) 0.7389(3) 0.0328(13) Uani 1.00 1 d . . .
C(21) C 0.5141(3) 0.9223(3) 0.6093(2) 0.0194(10) Uani 1.00 1 d . . .
C(22) C 0.5270(3) 0.9601(3) 0.6709(2) 0.0225(10) Uani 1.00 1 d . . .
C(23) C 0.5213(3) 0.7480(3) 0.5640(2) 0.0208(10) Uani 1.00 1 d . . .
C(24) C 0.4419(4) 0.7933(4) 0.5172(2) 0.0347(14) Uani 1.00 1 d . . .
C(25) C 0.4232(4) 0.7547(4) 0.4648(2) 0.0375(14) Uani 1.00 1 d . . .
C(26) C 0.4809(4) 0.6703(4) 0.4612(2) 0.0389(15) Uani 1.00 1 d . . .
C(27) C 0.5605(4) 0.6257(4) 0.5071(2) 0.0307(12) Uani 1.00 1 d . . .
C(28) C 0.5801(3) 0.6656(4) 0.5580(2) 0.0268(11) Uani 1.00 1 d . . .
C(29) C 0.4182(3) 0.7519(3) 0.6874(2) 0.0208(10) Uani 1.00 1 d . . .
C(30) C 0.3207(3) 0.8101(4) 0.6766(2) 0.0340(13) Uani 1.00 1 d . . .
C(31) C 0.2327(4) 0.7802(5) 0.7164(3) 0.0393(15) Uani 1.00 1 d . . .
C(32) C 0.2397(4) 0.6908(4) 0.7655(2) 0.0369(14) Uani 1.00 1 d . . .
C(33) C 0.3360(4) 0.6318(4) 0.7744(2) 0.0352(13) Uani 1.00 1 d . . .
C(34) C 0.4224(4) 0.6631(4) 0.7372(2) 0.0267(11) Uani 1.00 1 d . . .
C(35) C 0.7225(3) 0.9597(3) 0.7422(2) 0.0232(10) Uani 1.00 1 d . . .
C(36) C 0.8295(4) 0.9316(4) 0.7454(2) 0.0280(12) Uani 1.00 1 d . . .
C(37) C 0.8987(4) 0.9880(5) 0.7624(3) 0.0446(16) Uani 1.00 1 d . . .
C(38) C 0.8597(5) 1.0712(4) 0.7763(3) 0.0476(17) Uani 1.00 1 d . . .
C(39) C 0.7510(5) 1.1002(4) 0.7745(3) 0.0434(16) Uani 1.00 1 d . . .
C(40) C 0.6830(4) 1.0440(4) 0.7576(3) 0.0345(13) Uani 1.00 1 d . . .
C(41) C 0.5666(3) 0.8449(3) 0.8141(2) 0.0204(10) Uani 1.00 1 d . . .
C(42) C 0.4606(3) 0.8289(3) 0.8236(2) 0.0249(11) Uani 1.00 1 d . . .
C(43) C 0.4194(4) 0.7964(4) 0.8890(2) 0.0287(12) Uani 1.00 1 d . . .
C(44) C 0.4824(4) 0.7780(4) 0.9443(3) 0.0385(14) Uani 1.00 1 d . . .
C(45) C 0.5875(4) 0.7956(4) 0.9358(2) 0.0397(15) Uani 1.00 1 d . . .
C(46) C 0.6293(4) 0.8273(4) 0.8722(2) 0.0294(12) Uani 1.00 1 d . . .
C(47) C 1.1401(3) 0.2551(3) 0.8517(2) 0.0174(10) Uani 1.00 1 d . . .
C(48) C 1.1623(3) 0.1962(3) 0.8104(2) 0.0165(9) Uani 1.00 1 d . . .
C(49) C 1.1800(3) 0.0956(3) 0.8351(2) 0.0210(10) Uani 1.00 1 d . . .
C(50) C 1.1748(3) 0.0498(3) 0.9050(2) 0.0252(11) Uani 1.00 1 d . . .
C(51) C 1.1515(3) 0.1076(3) 0.9482(2) 0.0262(11) Uani 1.00 1 d . . .
C(52) C 1.1357(3) 0.2083(3) 0.9222(2) 0.0218(10) Uani 1.00 1 d . . .
C(53) C 1.2071(4) 0.0364(3) 0.7874(2) 0.0272(12) Uani 1.00 1 d . . .
C(54) C 1.1413(4) 0.0608(4) 1.0232(3) 0.0372(14) Uani 1.00 1 d . . .
C(55) C 1.1180(3) 0.4346(3) 0.8722(2) 0.0168(9) Uani 1.00 1 d . . .
C(56) C 1.2156(3) 0.4220(3) 0.9046(2) 0.0163(9) Uani 1.00 1 d . . .
C(57) C 1.2423(3) 0.4845(3) 0.9397(2) 0.0180(10) Uani 1.00 1 d . . .
C(58) C 1.1696(3) 0.5597(3) 0.9456(2) 0.0192(10) Uani 1.00 1 d . . .
C(59) C 1.0720(3) 0.5733(3) 0.9158(2) 0.0170(9) Uani 1.00 1 d . . .
C(60) C 1.0465(3) 0.5126(3) 0.8791(2) 0.0155(9) Uani 1.00 1 d . . .
C(61) C 1.3495(3) 0.4719(3) 0.9706(2) 0.0210(10) Uani 1.00 1 d . . .
C(62) C 0.9951(3) 0.6582(3) 0.9184(2) 0.0225(10) Uani 1.00 1 d . . .
C(63) C 0.9782(3) 0.3722(3) 0.7999(2) 0.0156(9) Uani 1.00 1 d . . .
C(64) C 0.8992(3) 0.3592(3) 0.8494(2) 0.0175(9) Uani 1.00 1 d . . .
C(65) C 0.7964(3) 0.3447(3) 0.8366(2) 0.0186(10) Uani 1.00 1 d . . .
C(66) C 0.7689(3) 0.3471(3) 0.7710(2) 0.0174(9) Uani 1.00 1 d . . .
C(67) C 0.8450(3) 0.3613(3) 0.7210(2) 0.0173(10) Uani 1.00 1 d . . .
C(68) C 0.9487(3) 0.3730(3) 0.7346(2) 0.0149(9) Uani 1.00 1 d . . .
C(69) C 0.7159(3) 0.3290(4) 0.8921(2) 0.0258(11) Uani 1.00 1 d . . .
C(70) C 0.8170(3) 0.3673(3) 0.6497(2) 0.0238(11) Uani 1.00 1 d . . .
C(71) C 1.1738(3) 0.4217(3) 0.7537(2) 0.0154(9) Uani 1.00 1 d . . .
C(72) C 1.1361(3) 0.5061(3) 0.7016(2) 0.0158(9) Uani 1.00 1 d . . .
C(73) C 1.1985(3) 0.5555(3) 0.6500(2) 0.0228(11) Uani 1.00 1 d . . .
C(74) C 1.3065(3) 0.5252(3) 0.6489(2) 0.0211(10) Uani 1.00 1 d . . .
C(75) C 1.3464(3) 0.4447(3) 0.6996(2) 0.0197(10) Uani 1.00 1 d . . .
C(76) C 1.2826(3) 0.3930(3) 0.7497(2) 0.0156(9) Uani 1.00 1 d . . .
C(77) C 1.1507(4) 0.6393(4) 0.5949(2) 0.0333(13) Uani 1.00 1 d . . .
C(78) C 1.4640(3) 0.4122(4) 0.7047(2) 0.0278(12) Uani 1.00 1 d . . .
C(79) C 0.5132(13) 0.9694(7) 0.0236(5) 0.122(4) Uani 1.00 1 d . . .
C(80) C 0.4858(11) 0.9299(10) 0.0923(6) 0.158(6) Uani 1.00 1 d . . .
C(81) C 0.5477(7) 0.8533(7) 0.1353(6) 0.111(4) Uani 1.00 1 d . . .
B(1) B 1.1018(3) 0.3718(4) 0.8200(2) 0.0194(11) Uani 1.00 1 d . . .
H(1) H 0.6694 0.8763 0.3950 0.044 Uiso 1.00 1 c R . .
H(2) H 0.6926 0.7533 0.3448 0.052 Uiso 1.00 1 c R . .
H(3) H 0.8095 0.6169 0.3910 0.050 Uiso 1.00 1 c R . .
H(4) H 0.8996 0.5998 0.4899 0.044 Uiso 1.00 1 c R . .
H(5) H 0.8778 0.7222 0.5414 0.040 Uiso 1.00 1 c R . .
H(6) H 0.9902 0.8705 0.5979 0.043 Uiso 1.00 1 c R . .
H(7) H 1.1006 0.9770 0.6181 0.049 Uiso 1.00 1 c R . .
H(8) H 1.0349 1.1364 0.6056 0.056 Uiso 1.00 1 c R . .
H(9) H 0.8649 1.1941 0.5679 0.076 Uiso 1.00 1 c R . .
H(10) H 0.7553 1.0888 0.5472 0.073 Uiso 1.00 1 c R . .
H(11) H 0.8303 0.5942 0.6623 0.031 Uiso 1.00 1 c R . .
H(12) H 0.6552 0.5524 0.7182 0.033 Uiso 1.00 1 c R . .
H(13) H 0.6309 0.6144 0.8210 0.039 Uiso 1.00 1 c R . .
H(14) H 0.7897 0.7026 0.8249 0.042 Uiso 1.00 1 c R . .
H(15) H 0.9149 0.6883 0.7294 0.039 Uiso 1.00 1 c R . .
H(16) H 0.5661 0.9482 0.5733 0.023 Uiso 1.00 1 c R . .
H(17) H 0.4421 0.9443 0.5903 0.023 Uiso 1.00 1 c R . .
H(18) H 0.4585 0.9626 0.6953 0.027 Uiso 1.00 1 c R . .
H(19) H 0.5477 1.0268 0.6545 0.027 Uiso 1.00 1 c R . .
H(20) H 0.4002 0.8504 0.5208 0.042 Uiso 1.00 1 c R . .
H(21) H 0.3705 0.7868 0.4318 0.045 Uiso 1.00 1 c R . .
H(22) H 0.4659 0.6425 0.4268 0.047 Uiso 1.00 1 c R . .
H(23) H 0.6016 0.5682 0.5039 0.037 Uiso 1.00 1 c R . .
H(24) H 0.6355 0.6351 0.5894 0.032 Uiso 1.00 1 c R . .
H(25) H 0.3145 0.8706 0.6417 0.041 Uiso 1.00 1 c R . .
H(26) H 0.1677 0.8214 0.7098 0.047 Uiso 1.00 1 c R . .
H(27) H 0.1799 0.6700 0.7927 0.044 Uiso 1.00 1 c R . .
H(28) H 0.3413 0.5692 0.8069 0.042 Uiso 1.00 1 c R . .
H(29) H 0.4878 0.6226 0.7455 0.032 Uiso 1.00 1 c R . .
H(30) H 0.8567 0.8731 0.7360 0.034 Uiso 1.00 1 c R . .
H(31) H 0.9728 0.9683 0.7642 0.053 Uiso 1.00 1 c R . .
H(32) H 0.9068 1.1102 0.7873 0.057 Uiso 1.00 1 c R . .
H(33) H 0.7240 1.1581 0.7848 0.052 Uiso 1.00 1 c R . .
H(34) H 0.6089 1.0630 0.7566 0.041 Uiso 1.00 1 c R . .
H(35) H 0.4163 0.8403 0.7854 0.030 Uiso 1.00 1 c R . .
H(36) H 0.3467 0.7870 0.8952 0.034 Uiso 1.00 1 c R . .
H(37) H 0.4542 0.7530 0.9888 0.046 Uiso 1.00 1 c R . .
H(38) H 0.6304 0.7855 0.9746 0.048 Uiso 1.00 1 c R . .
H(39) H 0.7018 0.8376 0.8669 0.035 Uiso 1.00 1 c R . .
H(40) H 1.1656 0.2258 0.7626 0.020 Uiso 1.00 1 c R . .
H(41) H 1.1869 -0.0189 0.9227 0.030 Uiso 1.00 1 c R . .
H(42) H 1.1217 0.2462 0.9526 0.026 Uiso 1.00 1 c R . .
H(43) H 1.2656 0.3688 0.9026 0.020 Uiso 1.00 1 c R . .
H(44) H 1.1867 0.6018 0.9700 0.023 Uiso 1.00 1 c R . .
H(45) H 0.9790 0.5244 0.8583 0.019 Uiso 1.00 1 c R . .
H(46) H 0.9157 0.3603 0.8937 0.021 Uiso 1.00 1 c R . .
H(47) H 0.6988 0.3391 0.7613 0.021 Uiso 1.00 1 c R . .
H(48) H 1.0000 0.3817 0.6990 0.018 Uiso 1.00 1 c R . .
H(49) H 1.0634 0.5301 0.7023 0.019 Uiso 1.00 1 c R . .
H(50) H 1.3512 0.5593 0.6141 0.025 Uiso 1.00 1 c R . .
H(51) H 1.3132 0.3361 0.7826 0.019 Uiso 1.00 1 c R . .
H(52) H 0.5881 0.9795 0.0270 0.146 Uiso 1.00 1 c R . .
H(53) H 0.5166 0.9121 0.0067 0.146 Uiso 1.00 1 c R . .
H(54) H 0.4793 0.9837 0.1130 0.190 Uiso 1.00 1 c R . .
H(55) H 0.4142 0.9096 0.0932 0.190 Uiso 1.00 1 c R . .
H(56) H 0.5246 0.7920 0.1338 0.133 Uiso 1.00 1 c R . .
H(57) H 0.5405 0.8576 0.1819 0.133 Uiso 1.00 1 c R . .
H(58) H 0.6219 0.8557 0.1208 0.133 Uiso 1.00 1 c R . .

loop_
_atom_site_aniso_label
_atom_site_aniso_U_11
_atom_site_aniso_U_22
_atom_site_aniso_U_33
_atom_site_aniso_U_12
_atom_site_aniso_U_13
_atom_site_aniso_U_23
Ru(1) 0.0180(2) 0.0154(2) 0.0179(2) -0.00062(15) -0.00397(15) -0.00519(16)
P(1) 0.0158(5) 0.0206(7) 0.0156(5) -0.0025(4) -0.0011(4) -0.0035(5)
P(2) 0.0197(5) 0.0159(6) 0.0200(6) -0.0033(4) 0.0017(5) -0.0065(5)
F(1) 0.0452(19) 0.051(2) 0.0380(19) -0.0065(16) -0.0085(15) -0.0267(17)
F(2) 0.0273(16) 0.054(2) 0.055(2) 0.0037(15) 0.0104(15) -0.0350(19)
F(3) 0.079(2) 0.024(2) 0.051(2) -0.0072(18) 0.0018(19) -0.0171(17)
F(4) 0.173(5) 0.041(2) 0.031(2) 0.030(3) 0.003(2) 0.008(2)
F(5) 0.105(3) 0.078(3) 0.0247(18) -0.054(2) -0.018(2) -0.0024(19)
F(6) 0.071(2) 0.095(3) 0.0286(19) -0.036(2) 0.0097(18) -0.007(2)
F(7) 0.0174(14) 0.047(2) 0.0413(19) 0.0029(13) -0.0086(13) -0.0190(16)
F(8) 0.0304(16) 0.0304(19) 0.068(2) -0.0087(14) -0.0203(17) -0.0152(18)
F(9) 0.0367(17) 0.059(2) 0.0213(16) -0.0002(16) -0.0146(14) -0.0089(16)
F(10) 0.0477(19) 0.045(2) 0.056(2) 0.0114(16) -0.0194(17) -0.0403(19)
F(11) 0.0185(13) 0.0373(19) 0.0356(17) 0.0010(12) 0.0078(12) -0.0095(15)
F(12) 0.0379(16) 0.0178(16) 0.0319(17) 0.0062(13) 0.0022(14) -0.0006(13)
F(13) 0.036(2) 0.143(4) 0.031(2) -0.018(2) 0.0087(16) -0.011(2)
F(14) 0.066(11) 0.040(8) 0.056(10) -0.021(8) 0.038(7) -0.023(8)
F(15) 0.078(3) 0.207(6) 0.059(2) -0.112(3) 0.041(2) -0.071(3)
F(16) 0.101(3) 0.032(2) 0.0287(18) 0.008(2) -0.030(2) -0.0067(16)
F(17) 0.0424(19) 0.067(2) 0.0324(18) -0.0284(18) -0.0053(15) -0.0226(18)
F(18) 0.0294(16) 0.099(3) 0.0309(18) -0.0013(18) 0.0010(14) -0.043(2)
F(19) 0.060(2) 0.049(2) 0.048(2) 0.025(2) 0.0027(19) 0.006(2)
F(20) 0.129(3) 0.062(2) 0.047(2) 0.013(2) -0.056(2) -0.017(2)
F(21) 0.044(2) 0.061(2) 0.081(3) -0.020(2) -0.011(2) 0.045(2)
F(22) 0.0238(15) 0.040(2) 0.053(2) -0.0099(14) 0.0154(14) -0.0116(17)
F(23) 0.0226(14) 0.0317(19) 0.051(2) 0.0008(13) 0.0105(14) -0.0146(16)
F(24) 0.0176(14) 0.065(2) 0.0418(19) -0.0021(14) -0.0051(13) -0.0262(18)
F(25) 0.050(4) 0.074(5) 0.064(5) 0.020(3) 0.033(3) -0.017(4)
O(1) 0.029(2) 0.044(2) 0.035(2) 0.0110(18) -0.0092(18) 0.004(2)
C(1) 0.018(2) 0.030(3) 0.041(3) 0.014(2) -0.003(2) -0.007(2)
C(2) 0.028(2) 0.031(3) 0.046(3) -0.001(2) -0.001(2) -0.013(2)
C(3) 0.023(2) 0.059(4) 0.053(4) -0.016(2) 0.008(2) -0.024(3)
C(4) 0.019(2) 0.032(3) 0.050(3) -0.005(2) 0.003(2) -0.025(2)
C(5) 0.024(2) 0.029(3) 0.051(3) -0.011(2) -0.006(2) -0.000(2)
C(6) 0.042(3) 0.066(4) 0.030(3) -0.024(3) 0.000(2) -0.018(3)
C(7) 0.050(3) 0.046(4) 0.042(3) -0.020(3) 0.012(3) -0.028(3)
C(8) 0.033(2) 0.027(3) 0.046(3) -0.005(2) 0.008(2) -0.006(2)
C(9) 0.023(2) 0.051(4) 0.028(2) -0.007(2) -0.002(2) -0.014(2)
C(10) 0.022(2) 0.044(3) 0.049(3) -0.007(2) 0.001(2) -0.028(3)
C(11) 0.027(2) 0.035(3) 0.046(3) -0.002(2) 0.012(2) -0.014(2)
C(12) 0.019(2) 0.069(5) 0.036(3) -0.009(2) 0.001(2) -0.016(3)
C(13) 0.066(4) 0.063(4) 0.025(3) -0.048(3) 0.013(2) -0.018(3)
C(14) 0.111(6) 0.028(3) 0.053(4) 0.005(3) -0.037(4) -0.017(3)
C(15) 0.063(4) 0.057(4) 0.076(5) 0.030(3) -0.047(4) -0.049(4)
C(16) 0.029(2) 0.014(2) 0.029(2) 0.005(2) -0.009(2) -0.002(2)
C(17) 0.029(2) 0.018(2) 0.033(2) 0.000(2) -0.007(2) -0.006(2)
C(18) 0.043(3) 0.028(3) 0.017(2) -0.001(2) -0.005(2) 0.005(2)
C(19) 0.047(3) 0.031(3) 0.026(2) 0.006(2) -0.023(2) -0.008(2)
C(20) 0.027(2) 0.024(3) 0.044(3) 0.007(2) -0.019(2) -0.006(2)
C(21) 0.017(2) 0.019(2) 0.018(2) 0.0017(18) 0.0027(18) -0.002(2)
C(22) 0.027(2) 0.013(2) 0.022(2) 0.004(2) 0.003(2) 0.000(2)
C(23) 0.020(2) 0.033(3) 0.012(2) -0.013(2) 0.0045(18) -0.006(2)
C(24) 0.025(2) 0.052(4) 0.030(3) 0.002(2) -0.004(2) -0.019(2)
C(25) 0.028(2) 0.057(4) 0.031(3) -0.000(2) -0.009(2) -0.019(3)
C(26) 0.039(3) 0.059(4) 0.030(3) -0.020(3) -0.000(2) -0.023(3)
C(27) 0.037(2) 0.034(3) 0.026(2) -0.007(2) 0.010(2) -0.016(2)
C(28) 0.025(2) 0.036(3) 0.021(2) -0.010(2) 0.002(2) -0.010(2)
C(29) 0.020(2) 0.027(2) 0.017(2) -0.009(2) 0.0022(19) -0.007(2)
C(30) 0.019(2) 0.047(3) 0.031(3) -0.007(2) 0.000(2) -0.004(2)
C(31) 0.023(2) 0.062(4) 0.032(3) -0.008(2) 0.006(2) -0.013(3)
C(32) 0.030(2) 0.058(4) 0.029(3) -0.024(2) 0.016(2) -0.017(3)
C(33) 0.050(3) 0.030(3) 0.032(3) -0.023(2) 0.017(2) -0.014(2)
C(34) 0.036(2) 0.026(3) 0.021(2) -0.013(2) 0.006(2) -0.008(2)
C(35) 0.032(2) 0.024(2) 0.015(2) -0.012(2) 0.010(2) -0.006(2)
C(36) 0.033(2) 0.031(3) 0.026(2) -0.018(2) 0.010(2) -0.014(2)
C(37) 0.040(3) 0.060(4) 0.048(3) -0.027(3) 0.001(2) -0.029(3)
C(38) 0.060(4) 0.042(4) 0.052(4) -0.032(3) 0.002(3) -0.021(3)
C(39) 0.079(4) 0.023(3) 0.040(3) -0.028(3) 0.018(3) -0.020(2)
C(40) 0.045(3) 0.024(3) 0.041(3) -0.010(2) 0.006(2) -0.017(2)
C(41) 0.025(2) 0.015(2) 0.022(2) -0.0034(19) 0.003(2) -0.007(2)
C(42) 0.027(2) 0.027(3) 0.024(2) -0.006(2) 0.005(2) -0.012(2)
C(43) 0.026(2) 0.031(3) 0.032(2) -0.009(2) 0.015(2) -0.014(2)
C(44) 0.043(3) 0.030(3) 0.036(3) -0.003(2) 0.010(2) -0.002(2)
C(45) 0.040(3) 0.051(4) 0.025(2) -0.009(2) -0.003(2) -0.005(2)
C(46) 0.034(2) 0.028(3) 0.028(2) -0.010(2) 0.002(2) -0.008(2)
C(47) 0.013(2) 0.018(2) 0.023(2) -0.0051(18) -0.0031(18) -0.006(2)
C(48) 0.013(2) 0.019(2) 0.019(2) -0.0037(17) -0.0003(18) -0.0063(19)
C(49) 0.011(2) 0.025(2) 0.031(2) 0.0017(18) -0.0022(19) -0.016(2)
C(50) 0.025(2) 0.015(2) 0.036(2) -0.003(2) -0.003(2) -0.007(2)
C(51) 0.024(2) 0.026(3) 0.024(2) -0.004(2) -0.006(2) 0.001(2)
C(52) 0.021(2) 0.025(2) 0.020(2) -0.004(2) -0.0000(19) -0.007(2)
C(53) 0.029(2) 0.020(2) 0.038(3) 0.004(2) -0.004(2) -0.019(2)
C(54) 0.046(3) 0.035(3) 0.030(3) -0.008(2) -0.003(2) -0.009(2)
C(55) 0.013(2) 0.021(2) 0.020(2) -0.0065(18) 0.0028(18) -0.010(2)
C(56) 0.017(2) 0.018(2) 0.014(2) -0.0000(18) 0.0017(18) -0.0063(19)
C(57) 0.015(2) 0.020(2) 0.017(2) -0.0042(18) 0.0018(18) -0.003(2)
C(58) 0.019(2) 0.024(2) 0.019(2) -0.0064(19) 0.0007(19) -0.011(2)
C(59) 0.022(2) 0.017(2) 0.015(2) 0.0004(18) 0.0004(18) -0.0090(19)
C(60) 0.0094(19) 0.023(2) 0.015(2) 0.0000(17) 0.0025(17) -0.0076(19)
C(61) 0.023(2) 0.019(2) 0.022(2) 0.001(2) -0.002(2) -0.009(2)
C(62) 0.028(2) 0.022(2) 0.020(2) -0.000(2) -0.001(2) -0.010(2)
C(63) 0.017(2) 0.009(2) 0.022(2) -0.0000(17) -0.0028(18) -0.0060(19)
C(64) 0.017(2) 0.020(2) 0.019(2) -0.0029(18) -0.0012(18) -0.012(2)
C(65) 0.014(2) 0.019(2) 0.026(2) -0.0036(18) -0.0007(19) -0.011(2)
C(66) 0.013(2) 0.015(2) 0.024(2) -0.0008(17) -0.0027(18) -0.007(2)
C(67) 0.019(2) 0.011(2) 0.025(2) 0.0010(17) -0.0076(19) -0.0097(19)
C(68) 0.014(2) 0.015(2) 0.016(2) -0.0024(17) 0.0018(17) -0.0056(18)
C(69) 0.016(2) 0.039(3) 0.028(2) -0.005(2) 0.004(2) -0.019(2)
C(70) 0.019(2) 0.029(3) 0.027(2) -0.004(2) -0.000(2) -0.012(2)
C(71) 0.014(2) 0.019(2) 0.016(2) -0.0063(18) 0.0008(17) -0.0084(19)
C(72) 0.017(2) 0.017(2) 0.015(2) -0.0044(18) -0.0010(18) -0.0040(18)
C(73) 0.022(2) 0.032(3) 0.018(2) -0.005(2) -0.001(2) -0.012(2)
C(74) 0.021(2) 0.030(3) 0.017(2) -0.012(2) 0.0081(19) -0.012(2)
C(75) 0.014(2) 0.021(2) 0.027(2) -0.0044(18) 0.0018(19) -0.011(2)
C(76) 0.020(2) 0.014(2) 0.015(2) -0.0016(18) -0.0020(18) -0.0063(18)
C(77) 0.023(2) 0.042(3) 0.031(3) -0.008(2) -0.002(2) -0.004(2)
C(78) 0.018(2) 0.034(3) 0.038(3) -0.005(2) 0.007(2) -0.021(2)
C(79) 0.232(14) 0.062(9) 0.087(9) -0.033(10) 0.042(11) -0.044(6)
C(80) 0.187(13) 0.128(11) 0.093(8) 0.089(10) 0.058(8) 0.020(8)
C(81) 0.082(6) 0.095(8) 0.172(12) -0.010(6) -0.021(7) -0.061(8)
B(1) 0.010(2) 0.025(3) 0.028(2) -0.002(2) -0.002(2) -0.014(2)

loop_
_atom_type_symbol
_atom_type_description
_atom_type_scat_dispersion_real
_atom_type_scat_dispersion_imag
_atom_type_scat_source
C C 0.003 0.002
;
International Tables for Crystallography
(1992, Vol. C, Tables 4.2.6.8 and 6.1.1.4)
;
H H 0.000 0.000
;
International Tables for Crystallography
(1992, Vol. C, Table 6.1.1.4)
;
B B 0.001 0.001
;
International Tables for Crystallography
(1992, Vol. C, Tables 4.2.6.8 and 6.1.1.4)
;
F F 0.017 0.010
;
International Tables for Crystallography
(1992, Vol. C, Tables 4.2.6.8 and 6.1.1.4)
;
O O 0.011 0.006
;
International Tables for Crystallography
(1992, Vol. C, Tables 4.2.6.8 and 6.1.1.4)
;
P P 0.102 0.094
;
International Tables for Crystallography
(1992, Vol. C, Tables 4.2.6.8 and 6.1.1.4)
;
Ru Ru -1.259 0.836
;
International Tables for Crystallography
(1992, Vol. C, Tables 4.2.6.8 and 6.1.1.4)
;

loop_
_geom_angle_atom_site_label_1
_geom_angle_atom_site_label_2
_geom_angle_atom_site_label_3
_geom_angle
_geom_angle_publ_flag
_geom_angle_site_symmetry_1
_geom_angle_site_symmetry_2
_geom_angle_site_symmetry_3
P(1) Ru(1) P(2) 80.59(4) yes . . .
P(1) Ru(1) C(1) 86.83(16) yes . . .
P(1) Ru(1) C(16) 123.05(15) yes . . .
P(1) Ru(1) C(17) 101.54(14) yes . . .
P(1) Ru(1) C(18) 111.54(15) yes . . .
P(1) Ru(1) C(19) 145.73(15) yes . . .
P(1) Ru(1) C(20) 159.91(17) yes . . .
P(2) Ru(1) C(1) 91.8(2) yes . . .
P(2) Ru(1) C(16) 154.15(15) yes . . .
P(2) Ru(1) C(17) 137.39(14) yes . . .
P(2) Ru(1) C(18) 102.84(15) yes . . .
P(2) Ru(1) C(19) 93.85(16) yes . . .
P(2) Ru(1) C(20) 118.67(17) yes . . .
C(1) Ru(1) C(16) 99.3(2) yes . . .
C(1) Ru(1) C(17) 130.8(2) yes . . .
C(1) Ru(1) C(18) 158.0(2) yes . . .
C(1) Ru(1) C(19) 127.3(2) yes . . .
C(1) Ru(1) C(20) 97.6(2) yes . . .
C(16) Ru(1) C(17) 36.30(17) yes . . .
C(16) Ru(1) C(18) 60.88(19) yes . . .
C(16) Ru(1) C(19) 60.9(2) yes . . .
C(16) Ru(1) C(20) 36.9(2) yes . . .
C(17) Ru(1) C(18) 36.3(2) yes . . .
C(17) Ru(1) C(19) 60.5(2) yes . . .
C(17) Ru(1) C(20) 60.9(2) yes . . .
C(18) Ru(1) C(19) 36.5(2) yes . . .
C(18) Ru(1) C(20) 61.03(19) yes . . .
C(19) Ru(1) C(20) 36.4(2) yes . . .
Ru(1) P(1) C(21) 105.82(16) yes . . .
Ru(1) P(1) C(23) 118.45(15) yes . . .
Ru(1) P(1) C(29) 117.27(15) yes . . .
C(21) P(1) C(23) 107.6(2) yes . . .
C(21) P(1) C(29) 105.0(2) yes . . .
C(23) P(1) C(29) 101.7(2) yes . . .
Ru(1) P(2) C(22) 110.92(18) yes . . .
Ru(1) P(2) C(35) 117.70(17) yes . . .
Ru(1) P(2) C(41) 113.05(17) yes . . .
C(22) P(2) C(35) 106.0(2) yes . . .
C(22) P(2) C(41) 106.7(2) yes . . .
C(35) P(2) C(41) 101.5(2) yes . . .
F(14) F(13) C(69) 51.4(7) yes . . .
F(13) F(14) F(25) 110.1(16) yes . . .
F(13) F(14) C(69) 48.1(5) yes . . .
F(25) F(14) C(69) 68.6(14) yes . . .
F(14) F(25) C(69) 74.8(13) yes . . .
Ru(1) C(1) C(2) 173.6(6) yes . . .
C(1) C(2) C(3) 116.9(5) yes . . .
C(1) C(2) C(10) 124.2(6) yes . . .
C(3) C(2) C(10) 118.2(4) yes . . .
O(1) C(3) C(2) 115.6(6) yes . . .
O(1) C(3) C(4) 125.8(6) yes . . .
C(2) C(3) C(4) 118.6(5) yes . . .
C(3) C(4) C(5) 114.9(4) yes . . .
C(3) C(4) C(9) 125.6(5) yes . . .
C(5) C(4) C(9) 118.7(6) yes . . .
C(4) C(5) C(6) 120.5(5) yes . . .
C(5) C(6) C(7) 120.0(6) yes . . .
C(6) C(7) C(8) 120.6(7) yes . . .
C(7) C(8) C(9) 120.2(5) yes . . .
C(4) C(9) C(8) 120.1(5) yes . . .
C(2) C(10) C(11) 116.3(5) yes . . .
C(2) C(10) C(15) 124.4(5) yes . . .
C(11) C(10) C(15) 119.3(6) yes . . .
C(10) C(11) C(12) 119.9(5) yes . . .
C(11) C(12) C(13) 119.5(5) yes . . .
C(12) C(13) C(14) 121.0(7) yes . . .
C(13) C(14) C(15) 119.4(6) yes . . .
C(10) C(15) C(14) 120.7(6) yes . . .
Ru(1) C(16) C(17) 71.6(2) yes . . .
Ru(1) C(16) C(20) 71.4(2) yes . . .
C(17) C(16) C(20) 107.4(5) yes . . .
Ru(1) C(17) C(16) 72.1(2) yes . . .
Ru(1) C(17) C(18) 72.9(3) yes . . .
C(16) C(17) C(18) 109.4(5) yes . . .
Ru(1) C(18) C(17) 70.8(2) yes . . .
Ru(1) C(18) C(19) 70.5(2) yes . . .
C(17) C(18) C(19) 106.5(4) yes . . .
Ru(1) C(19) C(18) 73.0(3) yes . . .
Ru(1) C(19) C(20) 72.3(3) yes . . .
C(18) C(19) C(20) 109.4(5) yes . . .
Ru(1) C(20) C(16) 71.6(2) yes . . .
Ru(1) C(20) C(19) 71.3(2) yes . . .
C(16) C(20) C(19) 107.2(4) yes . . .
P(1) C(21) C(22) 108.8(2) yes . . .
P(2) C(22) C(21) 111.0(3) yes . . .
P(1) C(23) C(24) 119.9(4) yes . . .
P(1) C(23) C(28) 120.7(3) yes . . .
C(24) C(23) C(28) 119.1(5) yes . . .
C(23) C(24) C(25) 119.9(5) yes . . .
C(24) C(25) C(26) 119.9(5) yes . . .
C(25) C(26) C(27) 120.4(6) yes . . .
C(26) C(27) C(28) 119.3(5) yes . . .
C(23) C(28) C(27) 121.4(4) yes . . .
P(1) C(29) C(30) 121.9(3) yes . . .
P(1) C(29) C(34) 120.5(3) yes . . .
C(30) C(29) C(34) 117.6(4) yes . . .
C(29) C(30) C(31) 120.6(4) yes . . .
C(30) C(31) C(32) 120.2(5) yes . . .
C(31) C(32) C(33) 118.9(5) yes . . .
C(32) C(33) C(34) 120.5(4) yes . . .
C(29) C(34) C(33) 122.2(4) yes . . .
P(2) C(35) C(36) 121.4(4) yes . . .
P(2) C(35) C(40) 118.5(4) yes . . .
C(36) C(35) C(40) 119.4(5) yes . . .
C(35) C(36) C(37) 120.6(5) yes . . .
C(36) C(37) C(38) 119.6(5) yes . . .
C(37) C(38) C(39) 120.6(7) yes . . .
C(38) C(39) C(40) 119.4(6) yes . . .
C(35) C(40) C(39) 120.2(5) yes . . .
P(2) C(41) C(42) 123.0(3) yes . . .
P(2) C(41) C(46) 118.8(3) yes . . .
C(42) C(41) C(46) 118.1(4) yes . . .
C(41) C(42) C(43) 120.1(4) yes . . .
C(42) C(43) C(44) 120.6(5) yes . . .
C(43) C(44) C(45) 120.1(5) yes . . .
C(44) C(45) C(46) 120.1(5) yes . . .
C(41) C(46) C(45) 120.9(5) yes . . .
C(48) C(47) C(52) 116.5(4) yes . . .
C(48) C(47) B(1) 121.4(4) yes . . .
C(52) C(47) B(1) 121.3(4) yes . . .
C(47) C(48) C(49) 123.3(4) yes . . .
C(48) C(49) C(50) 119.8(5) yes . . .
C(48) C(49) C(53) 120.3(4) yes . . .
C(50) C(49) C(53) 119.8(4) yes . . .
C(49) C(50) C(51) 118.3(4) yes . . .
C(50) C(51) C(52) 120.7(4) yes . . .
C(50) C(51) C(54) 119.7(4) yes . . .
C(52) C(51) C(54) 119.5(5) yes . . .
C(47) C(52) C(51) 121.4(5) yes . . .
F(1) C(53) F(2) 105.6(4) yes . . .
F(1) C(53) F(3) 106.3(4) yes . . .
F(1) C(53) C(49) 111.8(4) yes . . .
F(2) C(53) F(3) 106.5(4) yes . . .
F(2) C(53) C(49) 112.2(4) yes . . .
F(3) C(53) C(49) 113.9(4) yes . . .
F(4) C(54) F(5) 108.7(5) yes . . .
F(4) C(54) F(6) 104.6(5) yes . . .
F(4) C(54) C(51) 114.0(5) yes . . .
F(5) C(54) F(6) 104.8(5) yes . . .
F(5) C(54) C(51) 112.5(5) yes . . .
F(6) C(54) C(51) 111.5(4) yes . . .
C(56) C(55) C(60) 115.6(4) yes . . .
C(56) C(55) B(1) 119.4(4) yes . . .
C(60) C(55) B(1) 124.3(3) yes . . .
C(55) C(56) C(57) 122.7(4) yes . . .
C(56) C(57) C(58) 119.7(4) yes . . .
C(56) C(57) C(61) 121.3(4) yes . . .
C(58) C(57) C(61) 119.0(5) yes . . .
C(57) C(58) C(59) 119.4(5) yes . . .
C(58) C(59) C(60) 120.8(4) yes . . .
C(58) C(59) C(62) 119.7(5) yes . . .
C(60) C(59) C(62) 119.3(4) yes . . .
C(55) C(60) C(59) 121.7(4) yes . . .
F(7) C(61) F(8) 107.3(3) yes . . .
F(7) C(61) F(9) 106.2(3) yes . . .
F(7) C(61) C(57) 112.2(4) yes . . .
F(8) C(61) F(9) 107.1(4) yes . . .
F(8) C(61) C(57) 111.8(3) yes . . .
F(9) C(61) C(57) 111.9(3) yes . . .
F(10) C(62) F(11) 105.8(4) yes . . .
F(10) C(62) F(12) 105.4(4) yes . . .
F(10) C(62) C(59) 113.6(4) yes . . .
F(11) C(62) F(12) 105.1(3) yes . . .
F(11) C(62) C(59) 113.7(4) yes . . .
F(12) C(62) C(59) 112.4(4) yes . . .
C(64) C(63) C(68) 116.3(4) yes . . .
C(64) C(63) B(1) 120.8(4) yes . . .
C(68) C(63) B(1) 122.4(4) yes . . .
C(63) C(64) C(65) 122.7(4) yes . . .
C(64) C(65) C(66) 119.7(4) yes . . .
C(64) C(65) C(69) 120.2(4) yes . . .
C(66) C(65) C(69) 120.0(4) yes . . .
C(65) C(66) C(67) 118.7(4) yes . . .
C(66) C(67) C(68) 121.2(4) yes . . .
C(66) C(67) C(70) 119.9(4) yes . . .
C(68) C(67) C(70) 118.9(4) yes . . .
C(63) C(68) C(67) 121.3(4) yes . . .
F(13) C(69) F(14) 80.6(7) yes . . .
F(13) C(69) F(15) 106.9(4) yes . . .
F(13) C(69) F(25) 111.5(6) yes . . .
F(13) C(69) C(65) 114.6(3) yes . . .
F(14) C(69) F(15) 125.0(8) yes . . .
F(14) C(69) F(25) 36.6(8) yes . . .
F(14) C(69) C(65) 112.0(7) yes . . .
F(15) C(69) F(25) 96.2(5) yes . . .
F(15) C(69) C(65) 113.0(5) yes . . .
F(25) C(69) C(65) 113.0(4) yes . . .
F(16) C(70) F(17) 104.6(3) yes . . .
F(16) C(70) F(18) 106.7(3) yes . . .
F(16) C(70) C(67) 111.3(4) yes . . .
F(17) C(70) F(18) 106.8(5) yes . . .
F(17) C(70) C(67) 113.0(3) yes . . .
F(18) C(70) C(67) 113.8(3) yes . . .
C(72) C(71) C(76) 114.3(3) yes . . .
C(72) C(71) B(1) 122.9(3) yes . . .
C(76) C(71) B(1) 122.1(3) yes . . .
C(71) C(72) C(73) 123.8(3) yes . . .
C(72) C(73) C(74) 119.8(3) yes . . .
C(72) C(73) C(77) 120.1(4) yes . . .
C(74) C(73) C(77) 120.1(4) yes . . .
C(73) C(74) C(75) 118.1(4) yes . . .
C(74) C(75) C(76) 121.9(4) yes . . .
C(74) C(75) C(78) 120.9(4) yes . . .
C(76) C(75) C(78) 117.1(3) yes . . .
C(71) C(76) C(75) 122.1(3) yes . . .
F(19) C(77) F(20) 103.6(4) yes . . .
F(19) C(77) F(21) 105.3(5) yes . . .
F(19) C(77) C(73) 113.0(4) yes . . .
F(20) C(77) F(21) 107.5(4) yes . . .
F(20) C(77) C(73) 112.2(5) yes . . .
F(21) C(77) C(73) 114.3(4) yes . . .
F(22) C(78) F(23) 106.5(4) yes . . .
F(22) C(78) F(24) 106.0(4) yes . . .
F(22) C(78) C(75) 113.5(3) yes . . .
F(23) C(78) F(24) 106.1(3) yes . . .
F(23) C(78) C(75) 112.6(4) yes . . .
F(24) C(78) C(75) 111.6(4) yes . . .
C(79) C(79) C(80) 141.3(15) yes 2_675 . .
C(79) C(80) C(81) 121.7(12) yes . . .
C(47) B(1) C(55) 113.5(3) yes . . .
C(47) B(1) C(63) 102.1(4) yes . . .
C(47) B(1) C(71) 111.5(3) yes . . .
C(55) B(1) C(63) 114.7(4) yes . . .
C(55) B(1) C(71) 103.0(4) yes . . .
C(63) B(1) C(71) 112.4(3) yes . . .
C(4) C(5) H(1) 119.7 no . . .
C(6) C(5) H(1) 119.8 no . . .
C(5) C(6) H(2) 120.0 no . . .
C(7) C(6) H(2) 120.0 no . . .
C(6) C(7) H(3) 119.7 no . . .
C(8) C(7) H(3) 119.7 no . . .
C(7) C(8) H(4) 119.9 no . . .
C(9) C(8) H(4) 119.9 no . . .
C(4) C(9) H(5) 120.0 no . . .
C(8) C(9) H(5) 120.0 no . . .
C(10) C(11) H(6) 120.0 no . . .
C(12) C(11) H(6) 120.0 no . . .
C(11) C(12) H(7) 120.2 no . . .
C(13) C(12) H(7) 120.2 no . . .
C(12) C(13) H(8) 119.5 no . . .
C(14) C(13) H(8) 119.5 no . . .
C(13) C(14) H(9) 120.3 no . . .
C(15) C(14) H(9) 120.3 no . . .
C(10) C(15) H(10) 119.6 no . . .
C(14) C(15) H(10) 119.6 no . . .
Ru(1) C(16) H(11) 122.4 no . . .
C(17) C(16) H(11) 126.3 no . . .
C(20) C(16) H(11) 126.3 no . . .
Ru(1) C(17) H(12) 121.4 no . . .
C(16) C(17) H(12) 125.3 no . . .
C(18) C(17) H(12) 125.3 no . . .
Ru(1) C(18) H(13) 123.6 no . . .
C(17) C(18) H(13) 126.7 no . . .
C(19) C(18) H(13) 126.7 no . . .
Ru(1) C(19) H(14) 121.0 no . . .
C(18) C(19) H(14) 125.3 no . . .
C(20) C(19) H(14) 125.3 no . . .
Ru(1) C(20) H(15) 122.4 no . . .
C(16) C(20) H(15) 126.4 no . . .
C(19) C(20) H(15) 126.4 no . . .
P(1) C(21) H(16) 109.9 no . . .
P(1) C(21) H(17) 109.9 no . . .
C(22) C(21) H(16) 109.9 no . . .
C(22) C(21) H(17) 109.9 no . . .
H(16) C(21) H(17) 108.3 no . . .
P(2) C(22) H(18) 109.4 no . . .
P(2) C(22) H(19) 109.4 no . . .
C(21) C(22) H(18) 109.4 no . . .
C(21) C(22) H(19) 109.4 no . . .
H(18) C(22) H(19) 108.0 no . . .
C(23) C(24) H(20) 120.1 no . . .
C(25) C(24) H(20) 120.1 no . . .
C(24) C(25) H(21) 120.1 no . . .
C(26) C(25) H(21) 120.0 no . . .
C(25) C(26) H(22) 119.8 no . . .
C(27) C(26) H(22) 119.8 no . . .
C(26) C(27) H(23) 120.3 no . . .
C(28) C(27) H(23) 120.3 no . . .
C(23) C(28) H(24) 119.3 no . . .
C(27) C(28) H(24) 119.3 no . . .
C(29) C(30) H(25) 119.7 no . . .
C(31) C(30) H(25) 119.7 no . . .
C(30) C(31) H(26) 119.9 no . . .
C(32) C(31) H(26) 119.9 no . . .
C(31) C(32) H(27) 120.6 no . . .
C(33) C(32) H(27) 120.6 no . . .
C(32) C(33) H(28) 119.8 no . . .
C(34) C(33) H(28) 119.8 no . . .
C(29) C(34) H(29) 118.9 no . . .
C(33) C(34) H(29) 118.9 no . . .
C(35) C(36) H(30) 119.7 no . . .
C(37) C(36) H(30) 119.7 no . . .
C(36) C(37) H(31) 120.2 no . . .
C(38) C(37) H(31) 120.2 no . . .
C(37) C(38) H(32) 119.7 no . . .
C(39) C(38) H(32) 119.7 no . . .
C(38) C(39) H(33) 120.3 no . . .
C(40) C(39) H(33) 120.3 no . . .
C(35) C(40) H(34) 119.9 no . . .
C(39) C(40) H(34) 119.9 no . . .
C(41) C(42) H(35) 119.9 no . . .
C(43) C(42) H(35) 119.9 no . . .
C(42) C(43) H(36) 119.7 no . . .
C(44) C(43) H(36) 119.7 no . . .
C(43) C(44) H(37) 120.0 no . . .
C(45) C(44) H(37) 120.0 no . . .
C(44) C(45) H(38) 119.9 no . . .
C(46) C(45) H(38) 119.9 no . . .
C(41) C(46) H(39) 119.5 no . . .
C(45) C(46) H(39) 119.5 no . . .
C(47) C(48) H(40) 118.4 no . . .
C(49) C(48) H(40) 118.4 no . . .
C(49) C(50) H(41) 120.9 no . . .
C(51) C(50) H(41) 120.9 no . . .
C(47) C(52) H(42) 119.3 no . . .
C(51) C(52) H(42) 119.3 no . . .
C(55) C(56) H(43) 118.7 no . . .
C(57) C(56) H(43) 118.6 no . . .
C(57) C(58) H(44) 120.3 no . . .
C(59) C(58) H(44) 120.3 no . . .
C(55) C(60) H(45) 119.1 no . . .
C(59) C(60) H(45) 119.1 no . . .
C(63) C(64) H(46) 118.7 no . . .
C(65) C(64) H(46) 118.7 no . . .
C(65) C(66) H(47) 120.7 no . . .
C(67) C(66) H(47) 120.7 no . . .
C(63) C(68) H(48) 119.4 no . . .
C(67) C(68) H(48) 119.3 no . . .
C(71) C(72) H(49) 118.1 no . . .
C(73) C(72) H(49) 118.1 no . . .
C(73) C(74) H(50) 121.0 no . . .
C(75) C(74) H(50) 121.0 no . . .
C(71) C(76) H(51) 119.0 no . . .
C(75) C(76) H(51) 119.0 no . . .
C(79) C(79) H(52) 101.7 no 2_675 . .
C(79) C(79) H(53) 101.7 no 2_675 . .
C(80) C(79) H(52) 101.7 no . . .
C(80) C(79) H(53) 101.7 no . . .
H(52) C(79) H(53) 104.7 no . . .
C(79) C(80) H(54) 106.9 no . . .
C(79) C(80) H(55) 106.9 no . . .
C(81) C(80) H(54) 106.9 no . . .
C(81) C(80) H(55) 106.9 no . . .
H(54) C(80) H(55) 106.7 no . . .
C(80) C(81) H(56) 109.5 no . . .
C(80) C(81) H(57) 109.5 no . . .
C(80) C(81) H(58) 109.5 no . . .
H(56) C(81) H(57) 109.5 no . . .
H(56) C(81) H(58) 109.5 no . . .
H(57) C(81) H(58) 109.5 no . . .

loop_
_geom_bond_atom_site_label_1
_geom_bond_atom_site_label_2
_geom_bond_distance
_geom_bond_publ_flag
_geom_bond_site_symmetry_1
_geom_bond_site_symmetry_2
Ru(1) P(1) 2.3045(12) yes . .
Ru(1) P(2) 2.2980(14) yes . .
Ru(1) C(1) 1.824(5) yes . .
Ru(1) C(16) 2.264(4) yes . .
Ru(1) C(17) 2.256(5) yes . .
Ru(1) C(18) 2.283(4) yes . .
Ru(1) C(19) 2.249(5) yes . .
Ru(1) C(20) 2.262(5) yes . .
P(1) C(21) 1.827(4) yes . .
P(1) C(23) 1.819(5) yes . .
P(1) C(29) 1.821(4) yes . .
P(2) C(22) 1.857(4) yes . .
P(2) C(35) 1.825(5) yes . .
P(2) C(41) 1.822(4) yes . .
F(1) C(53) 1.346(6) yes . .
F(2) C(53) 1.334(5) yes . .
F(3) C(53) 1.332(6) yes . .
F(4) C(54) 1.306(7) yes . .
F(5) C(54) 1.316(8) yes . .
F(6) C(54) 1.335(7) yes . .
F(7) C(61) 1.347(6) yes . .
F(8) C(61) 1.336(6) yes . .
F(9) C(61) 1.342(5) yes . .
F(10) C(62) 1.347(7) yes . .
F(11) C(62) 1.350(5) yes . .
F(12) C(62) 1.349(5) yes . .
F(13) F(14) 1.727(15) yes . .
F(13) C(69) 1.302(6) yes . .
F(14) F(25) 0.845(19) yes . .
F(14) C(69) 1.37(2) yes . .
F(15) C(69) 1.305(8) yes . .
F(16) C(70) 1.336(5) yes . .
F(17) C(70) 1.335(6) yes . .
F(18) C(70) 1.312(6) yes . .
F(19) C(77) 1.330(7) yes . .
F(20) C(77) 1.328(8) yes . .
F(21) C(77) 1.315(7) yes . .
F(22) C(78) 1.335(5) yes . .
F(23) C(78) 1.343(7) yes . .
F(24) C(78) 1.342(7) yes . .
F(25) C(69) 1.320(9) yes . .
O(1) C(3) 1.292(7) yes . .
C(1) C(2) 1.344(7) yes . .
C(2) C(3) 1.459(9) yes . .
C(2) C(10) 1.523(9) yes . .
C(3) C(4) 1.504(10) yes . .
C(4) C(5) 1.394(9) yes . .
C(4) C(9) 1.380(7) yes . .
C(5) C(6) 1.355(10) yes . .
C(6) C(7) 1.362(8) yes . .
C(7) C(8) 1.366(9) yes . .
C(8) C(9) 1.366(10) yes . .
C(10) C(11) 1.370(7) yes . .
C(10) C(15) 1.367(9) yes . .
C(11) C(12) 1.393(10) yes . .
C(12) C(13) 1.360(10) yes . .
C(13) C(14) 1.356(10) yes . .
C(14) C(15) 1.381(12) yes . .
C(16) C(17) 1.408(7) yes . .
C(16) C(20) 1.434(9) yes . .
C(17) C(18) 1.414(8) yes . .
C(18) C(19) 1.420(8) yes . .
C(19) C(20) 1.407(8) yes . .
C(21) C(22) 1.546(7) yes . .
C(23) C(24) 1.387(6) yes . .
C(23) C(28) 1.368(7) yes . .
C(24) C(25) 1.397(10) yes . .
C(25) C(26) 1.372(9) yes . .
C(26) C(27) 1.376(7) yes . .
C(27) C(28) 1.385(9) yes . .
C(29) C(30) 1.400(6) yes . .
C(29) C(34) 1.383(6) yes . .
C(30) C(31) 1.393(7) yes . .
C(31) C(32) 1.382(8) yes . .
C(32) C(33) 1.393(7) yes . .
C(33) C(34) 1.358(7) yes . .
C(35) C(36) 1.371(7) yes . .
C(35) C(40) 1.388(8) yes . .
C(36) C(37) 1.394(9) yes . .
C(37) C(38) 1.357(10) yes . .
C(38) C(39) 1.394(9) yes . .
C(39) C(40) 1.379(10) yes . .
C(41) C(42) 1.392(6) yes . .
C(41) C(46) 1.408(7) yes . .
C(42) C(43) 1.388(7) yes . .
C(43) C(44) 1.360(8) yes . .
C(44) C(45) 1.386(8) yes . .
C(45) C(46) 1.360(7) yes . .
C(47) C(48) 1.377(7) yes . .
C(47) C(52) 1.407(6) yes . .
C(47) B(1) 1.644(7) yes . .
C(48) C(49) 1.388(6) yes . .
C(49) C(50) 1.394(6) yes . .
C(49) C(53) 1.495(8) yes . .
C(50) C(51) 1.396(8) yes . .
C(51) C(52) 1.392(7) yes . .
C(51) C(54) 1.496(7) yes . .
C(55) C(56) 1.402(6) yes . .
C(55) C(60) 1.404(6) yes . .
C(55) B(1) 1.639(8) yes . .
C(56) C(57) 1.397(7) yes . .
C(57) C(58) 1.375(6) yes . .
C(57) C(61) 1.497(6) yes . .
C(58) C(59) 1.375(6) yes . .
C(59) C(60) 1.394(7) yes . .
C(59) C(62) 1.491(6) yes . .
C(63) C(64) 1.388(6) yes . .
C(63) C(68) 1.407(7) yes . .
C(63) B(1) 1.642(6) yes . .
C(64) C(65) 1.399(6) yes . .
C(65) C(66) 1.398(7) yes . .
C(65) C(69) 1.485(6) yes . .
C(66) C(67) 1.371(6) yes . .
C(67) C(68) 1.401(6) yes . .
C(67) C(70) 1.499(7) yes . .
C(71) C(72) 1.413(5) yes . .
C(71) C(76) 1.403(5) yes . .
C(71) B(1) 1.640(6) yes . .
C(72) C(73) 1.371(6) yes . .
C(73) C(74) 1.394(6) yes . .
C(73) C(77) 1.481(6) yes . .
C(74) C(75) 1.372(6) yes . .
C(75) C(76) 1.379(6) yes . .
C(75) C(78) 1.512(6) yes . .
C(79) C(79) 1.132(13) yes . 2_675
C(79) C(80) 1.405(15) yes . .
C(80) C(81) 1.378(15) yes . .
C(5) H(1) 0.950 no . .
C(6) H(2) 0.950 no . .
C(7) H(3) 0.950 no . .
C(8) H(4) 0.950 no . .
C(9) H(5) 0.950 no . .
C(11) H(6) 0.950 no . .
C(12) H(7) 0.950 no . .
C(13) H(8) 0.950 no . .
C(14) H(9) 0.950 no . .
C(15) H(10) 0.950 no . .
C(16) H(11) 0.950 no . .
C(17) H(12) 0.950 no . .
C(18) H(13) 0.950 no . .
C(19) H(14) 0.950 no . .
C(20) H(15) 0.950 no . .
C(21) H(16) 0.990 no . .
C(21) H(17) 0.990 no . .
C(22) H(18) 0.990 no . .
C(22) H(19) 0.990 no . .
C(24) H(20) 0.950 no . .
C(25) H(21) 0.950 no . .
C(26) H(22) 0.950 no . .
C(27) H(23) 0.950 no . .
C(28) H(24) 0.950 no . .
C(30) H(25) 0.950 no . .
C(31) H(26) 0.950 no . .
C(32) H(27) 0.950 no . .
C(33) H(28) 0.950 no . .
C(34) H(29) 0.950 no . .
C(36) H(30) 0.950 no . .
C(37) H(31) 0.950 no . .
C(38) H(32) 0.950 no . .
C(39) H(33) 0.950 no . .
C(40) H(34) 0.950 no . .
C(42) H(35) 0.950 no . .
C(43) H(36) 0.950 no . .
C(44) H(37) 0.950 no . .
C(45) H(38) 0.950 no . .
C(46) H(39) 0.950 no . .
C(48) H(40) 0.950 no . .
C(50) H(41) 0.950 no . .
C(52) H(42) 0.950 no . .
C(56) H(43) 0.950 no . .
C(58) H(44) 0.950 no . .
C(60) H(45) 0.950 no . .
C(64) H(46) 0.950 no . .
C(66) H(47) 0.950 no . .
C(68) H(48) 0.950 no . .
C(72) H(49) 0.950 no . .
C(74) H(50) 0.950 no . .
C(76) H(51) 0.950 no . .
C(79) H(52) 0.990 no . .
C(79) H(53) 0.990 no . .
C(80) H(54) 0.990 no . .
C(80) H(55) 0.990 no . .
C(81) H(56) 0.980 no . .
C(81) H(57) 0.980 no . .
C(81) H(58) 0.980 no . .

loop_
_geom_torsion_atom_site_label_1
_geom_torsion_atom_site_label_2
_geom_torsion_atom_site_label_3
_geom_torsion_atom_site_label_4
_geom_torsion
_geom_torsion_publ_flag
_geom_torsion_site_symmetry_1
_geom_torsion_site_symmetry_2
_geom_torsion_site_symmetry_3
_geom_torsion_site_symmetry_4
P(1) Ru(1) P(2) C(22) -22.16(16) ? . . . .
P(1) Ru(1) P(2) C(35) -144.46(16) ? . . . .
P(1) Ru(1) P(2) C(41) 97.59(18) ? . . . .
P(2) Ru(1) P(1) C(21) 38.69(16) ? . . . .
P(2) Ru(1) P(1) C(23) 159.36(18) ? . . . .
P(2) Ru(1) P(1) C(29) -78.0(2) ? . . . .
P(1) Ru(1) C(1) C(2) 109(3) ? . . . .
C(1) Ru(1) P(1) C(21) -53.6(2) ? . . . .
C(1) Ru(1) P(1) C(23) 67.1(2) ? . . . .
C(1) Ru(1) P(1) C(29) -170.3(3) ? . . . .
P(1) Ru(1) C(16) C(17) -61.1(3) ? . . . .
P(1) Ru(1) C(16) C(20) -177.5(2) ? . . . .
C(16) Ru(1) P(1) C(21) -152.7(2) ? . . . .
C(16) Ru(1) P(1) C(23) -32.0(2) ? . . . .
C(16) Ru(1) P(1) C(29) 90.6(2) ? . . . .
P(1) Ru(1) C(17) C(16) 131.5(3) ? . . . .
P(1) Ru(1) C(17) C(18) -110.8(3) ? . . . .
C(17) Ru(1) P(1) C(21) 175.4(2) ? . . . .
C(17) Ru(1) P(1) C(23) -64.0(2) ? . . . .
C(17) Ru(1) P(1) C(29) 58.7(2) ? . . . .
P(1) Ru(1) C(18) C(17) 80.0(3) ? . . . .
P(1) Ru(1) C(18) C(19) -163.7(3) ? . . . .
C(18) Ru(1) P(1) C(21) 138.9(2) ? . . . .
C(18) Ru(1) P(1) C(23) -100.5(2) ? . . . .
C(18) Ru(1) P(1) C(29) 22.2(2) ? . . . .
P(1) Ru(1) C(19) C(18) 27.5(5) ? . . . .
P(1) Ru(1) C(19) C(20) 145.1(3) ? . . . .
C(19) Ru(1) P(1) C(21) 121.7(3) ? . . . .
C(19) Ru(1) P(1) C(23) -117.7(3) ? . . . .
C(19) Ru(1) P(1) C(29) 5.0(3) ? . . . .
P(1) Ru(1) C(20) C(16) 6.1(6) ? . . . .
P(1) Ru(1) C(20) C(19) -110.1(5) ? . . . .
C(20) Ru(1) P(1) C(21) -157.0(4) ? . . . .
C(20) Ru(1) P(1) C(23) -36.3(4) ? . . . .
C(20) Ru(1) P(1) C(29) 86.3(4) ? . . . .
P(2) Ru(1) C(1) C(2) 28(3) ? . . . .
C(1) Ru(1) P(2) C(22) 64.3(2) ? . . . .
C(1) Ru(1) P(2) C(35) -58.0(2) ? . . . .
C(1) Ru(1) P(2) C(41) -175.9(2) ? . . . .
P(2) Ru(1) C(16) C(17) 92.4(4) ? . . . .
P(2) Ru(1) C(16) C(20) -24.0(4) ? . . . .
C(16) Ru(1) P(2) C(22) -179.90(18) ? . . . .
C(16) Ru(1) P(2) C(35) 57.8(3) ? . . . .
C(16) Ru(1) P(2) C(41) -60.1(3) ? . . . .
P(2) Ru(1) C(17) C(16) -139.9(2) ? . . . .
P(2) Ru(1) C(17) C(18) -22.2(4) ? . . . .
C(17) Ru(1) P(2) C(22) -119.0(2) ? . . . .
C(17) Ru(1) P(2) C(35) 118.7(2) ? . . . .
C(17) Ru(1) P(2) C(41) 0.7(2) ? . . . .
P(2) Ru(1) C(18) C(17) 164.8(2) ? . . . .
P(2) Ru(1) C(18) C(19) -78.9(3) ? . . . .
C(18) Ru(1) P(2) C(22) -132.3(2) ? . . . .
C(18) Ru(1) P(2) C(35) 105.4(2) ? . . . .
C(18) Ru(1) P(2) C(41) -12.5(2) ? . . . .
P(2) Ru(1) C(19) C(18) 106.5(3) ? . . . .
P(2) Ru(1) C(19) C(20) -136.0(3) ? . . . .
C(19) Ru(1) P(2) C(22) -168.1(2) ? . . . .
C(19) Ru(1) P(2) C(35) 69.6(2) ? . . . .
C(19) Ru(1) P(2) C(41) -48.3(2) ? . . . .
P(2) Ru(1) C(20) C(16) 168.3(2) ? . . . .
P(2) Ru(1) C(20) C(19) 52.1(3) ? . . . .
C(20) Ru(1) P(2) C(22) 163.9(2) ? . . . .
C(20) Ru(1) P(2) C(35) 41.6(2) ? . . . .
C(20) Ru(1) P(2) C(41) -76.3(2) ? . . . .
C(1) Ru(1) C(16) C(17) -153.4(3) ? . . . .
C(1) Ru(1) C(16) C(20) 90.2(3) ? . . . .
C(16) Ru(1) C(1) C(2) -128(3) ? . . . .
C(1) Ru(1) C(17) C(16) 35.7(4) ? . . . .
C(1) Ru(1) C(17) C(18) 153.4(3) ? . . . .
C(17) Ru(1) C(1) C(2) -149(3) ? . . . .
C(1) Ru(1) C(18) C(17) -64.9(8) ? . . . .
C(1) Ru(1) C(18) C(19) 51.4(8) ? . . . .
C(18) Ru(1) C(1) C(2) -104(3) ? . . . .
C(1) Ru(1) C(19) C(18) -158.4(3) ? . . . .
C(1) Ru(1) C(19) C(20) -40.9(5) ? . . . .
C(19) Ru(1) C(1) C(2) -68(3) ? . . . .
C(1) Ru(1) C(20) C(16) -95.5(3) ? . . . .
C(1) Ru(1) C(20) C(19) 148.3(4) ? . . . .
C(20) Ru(1) C(1) C(2) -91(3) ? . . . .
C(16) Ru(1) C(17) C(18) 117.7(4) ? . . . .
C(17) Ru(1) C(16) C(20) -116.4(4) ? . . . .
C(16) Ru(1) C(18) C(17) -36.9(3) ? . . . .
C(16) Ru(1) C(18) C(19) 79.4(3) ? . . . .
C(18) Ru(1) C(16) C(17) 36.9(3) ? . . . .
C(18) Ru(1) C(16) C(20) -79.5(3) ? . . . .
C(16) Ru(1) C(19) C(18) -79.4(3) ? . . . .
C(16) Ru(1) C(19) C(20) 38.1(3) ? . . . .
C(19) Ru(1) C(16) C(17) 78.9(3) ? . . . .
C(19) Ru(1) C(16) C(20) -37.5(3) ? . . . .
C(16) Ru(1) C(20) C(19) -116.2(4) ? . . . .
C(20) Ru(1) C(16) C(17) 116.4(4) ? . . . .
C(17) Ru(1) C(18) C(19) 116.3(4) ? . . . .
C(18) Ru(1) C(17) C(16) -117.7(4) ? . . . .
C(17) Ru(1) C(19) C(18) -37.6(3) ? . . . .
C(17) Ru(1) C(19) C(20) 80.0(3) ? . . . .
C(19) Ru(1) C(17) C(16) -79.9(3) ? . . . .
C(19) Ru(1) C(17) C(18) 37.8(3) ? . . . .
C(17) Ru(1) C(20) C(16) 37.4(2) ? . . . .
C(17) Ru(1) C(20) C(19) -78.8(3) ? . . . .
C(20) Ru(1) C(17) C(16) -38.0(3) ? . . . .
C(20) Ru(1) C(17) C(18) 79.7(3) ? . . . .
C(18) Ru(1) C(19) C(20) 117.5(5) ? . . . .
C(19) Ru(1) C(18) C(17) -116.3(4) ? . . . .
C(18) Ru(1) C(20) C(16) 79.1(3) ? . . . .
C(18) Ru(1) C(20) C(19) -37.1(3) ? . . . .
C(20) Ru(1) C(18) C(17) -79.4(3) ? . . . .
C(20) Ru(1) C(18) C(19) 36.9(3) ? . . . .
C(19) Ru(1) C(20) C(16) 116.2(4) ? . . . .
C(20) Ru(1) C(19) C(18) -117.5(5) ? . . . .
Ru(1) P(1) C(21) C(22) -51.9(3) ? . . . .
Ru(1) P(1) C(23) C(24) -160.3(3) ? . . . .
Ru(1) P(1) C(23) C(28) 27.3(4) ? . . . .
Ru(1) P(1) C(29) C(30) 142.8(4) ? . . . .
Ru(1) P(1) C(29) C(34) -38.0(5) ? . . . .
C(21) P(1) C(23) C(24) -40.5(4) ? . . . .
C(21) P(1) C(23) C(28) 147.0(4) ? . . . .
C(23) P(1) C(21) C(22) -179.4(3) ? . . . .
C(21) P(1) C(29) C(30) 25.7(5) ? . . . .
C(21) P(1) C(29) C(34) -155.1(4) ? . . . .
C(29) P(1) C(21) C(22) 72.8(3) ? . . . .
C(23) P(1) C(29) C(30) -86.3(5) ? . . . .
C(23) P(1) C(29) C(34) 92.9(5) ? . . . .
C(29) P(1) C(23) C(24) 69.6(4) ? . . . .
C(29) P(1) C(23) C(28) -102.9(4) ? . . . .
Ru(1) P(2) C(22) C(21) -2.4(3) ? . . . .
Ru(1) P(2) C(35) C(36) -15.3(4) ? . . . .
Ru(1) P(2) C(35) C(40) 173.7(3) ? . . . .
Ru(1) P(2) C(41) C(42) -87.4(4) ? . . . .
Ru(1) P(2) C(41) C(46) 88.8(4) ? . . . .
C(22) P(2) C(35) C(36) -140.1(4) ? . . . .
C(22) P(2) C(35) C(40) 48.9(4) ? . . . .
C(35) P(2) C(22) C(21) 126.5(3) ? . . . .
C(22) P(2) C(41) C(42) 34.8(5) ? . . . .
C(22) P(2) C(41) C(46) -149.0(4) ? . . . .
C(41) P(2) C(22) C(21) -125.9(3) ? . . . .
C(35) P(2) C(41) C(42) 145.5(4) ? . . . .
C(35) P(2) C(41) C(46) -38.2(4) ? . . . .
C(41) P(2) C(35) C(36) 108.6(4) ? . . . .
C(41) P(2) C(35) C(40) -62.4(4) ? . . . .
F(14) F(13) C(69) F(15) -123.9(8) ? . . . .
F(14) F(13) C(69) F(25) -19.9(8) ? . . . .
F(14) F(13) C(69) C(65) 110.0(8) ? . . . .
C(69) F(13) F(14) F(25) 31.8(12) ? . . . .
F(13) F(14) F(25) C(69) -24.9(8) ? . . . .
F(13) F(14) C(69) F(15) 104.1(7) ? . . . .
F(13) F(14) C(69) F(25) 147.9(11) ? . . . .
F(13) F(14) C(69) C(65) -112.8(5) ? . . . .
F(25) F(14) C(69) F(13) -147.9(11) ? . . . .
F(25) F(14) C(69) F(15) -43.8(13) ? . . . .
F(25) F(14) C(69) C(65) 99.3(10) ? . . . .
F(14) F(25) C(69) F(13) 34.3(12) ? . . . .
F(14) F(25) C(69) F(15) 145.3(12) ? . . . .
F(14) F(25) C(69) C(65) -96.5(12) ? . . . .
Ru(1) C(1) C(2) C(3) -147(3) ? . . . .
Ru(1) C(1) C(2) C(10) 24(4) ? . . . .
C(1) C(2) C(3) O(1) 125.4(5) ? . . . .
C(1) C(2) C(3) C(4) -55.2(7) ? . . . .
C(1) C(2) C(10) C(11) 76.8(7) ? . . . .
C(1) C(2) C(10) C(15) -101.8(7) ? . . . .
C(3) C(2) C(10) C(11) -112.7(6) ? . . . .
C(3) C(2) C(10) C(15) 68.6(8) ? . . . .
C(10) C(2) C(3) O(1) -45.8(7) ? . . . .
C(10) C(2) C(3) C(4) 133.6(5) ? . . . .
O(1) C(3) C(4) C(5) -12.8(7) ? . . . .
O(1) C(3) C(4) C(9) 156.6(5) ? . . . .
C(2) C(3) C(4) C(5) 167.8(4) ? . . . .
C(2) C(3) C(4) C(9) -22.7(8) ? . . . .
C(3) C(4) C(5) C(6) 171.8(5) ? . . . .
C(3) C(4) C(9) C(8) -170.6(5) ? . . . .
C(5) C(4) C(9) C(8) -1.6(7) ? . . . .
C(9) C(4) C(5) C(6) 1.6(8) ? . . . .
C(4) C(5) C(6) C(7) -1.3(8) ? . . . .
C(5) C(6) C(7) C(8) 1.0(9) ? . . . .
C(6) C(7) C(8) C(9) -1.0(9) ? . . . .
C(7) C(8) C(9) C(4) 1.3(8) ? . . . .
C(2) C(10) C(11) C(12) -176.5(5) ? . . . .
C(2) C(10) C(15) C(14) 176.2(6) ? . . . .
C(11) C(10) C(15) C(14) -2.4(10) ? . . . .
C(15) C(10) C(11) C(12) 2.2(9) ? . . . .
C(10) C(11) C(12) C(13) -0.1(7) ? . . . .
C(11) C(12) C(13) C(14) -1.9(9) ? . . . .
C(12) C(13) C(14) C(15) 1.7(10) ? . . . .
C(13) C(14) C(15) C(10) 0.5(9) ? . . . .
Ru(1) C(16) C(17) C(18) -63.8(3) ? . . . .
Ru(1) C(16) C(20) C(19) 62.9(3) ? . . . .
C(17) C(16) C(20) Ru(1) -62.9(3) ? . . . .
C(17) C(16) C(20) C(19) -0.1(4) ? . . . .
C(20) C(16) C(17) Ru(1) 62.9(3) ? . . . .
C(20) C(16) C(17) C(18) -0.9(5) ? . . . .
Ru(1) C(17) C(18) C(19) -61.8(3) ? . . . .
C(16) C(17) C(18) Ru(1) 63.3(3) ? . . . .
C(16) C(17) C(18) C(19) 1.5(5) ? . . . .
Ru(1) C(18) C(19) C(20) -63.6(3) ? . . . .
C(17) C(18) C(19) Ru(1) 62.0(3) ? . . . .
C(17) C(18) C(19) C(20) -1.6(5) ? . . . .
Ru(1) C(19) C(20) C(16) -63.1(3) ? . . . .
C(18) C(19) C(20) Ru(1) 64.1(3) ? . . . .
C(18) C(19) C(20) C(16) 1.0(5) ? . . . .
P(1) C(21) C(22) P(2) 33.8(3) ? . . . .
P(1) C(23) C(24) C(25) -172.8(4) ? . . . .
P(1) C(23) C(28) C(27) 171.4(4) ? . . . .
C(24) C(23) C(28) C(27) -1.2(7) ? . . . .
C(28) C(23) C(24) C(25) -0.3(6) ? . . . .
C(23) C(24) C(25) C(26) 2.3(8) ? . . . .
C(24) C(25) C(26) C(27) -2.9(8) ? . . . .
C(25) C(26) C(27) C(28) 1.5(8) ? . . . .
C(26) C(27) C(28) C(23) 0.6(7) ? . . . .
P(1) C(29) C(30) C(31) -178.6(5) ? . . . .
P(1) C(29) C(34) C(33) -178.9(5) ? . . . .
C(30) C(29) C(34) C(33) 0.3(9) ? . . . .
C(34) C(29) C(30) C(31) 2.2(9) ? . . . .
C(29) C(30) C(31) C(32) -2.5(10) ? . . . .
C(30) C(31) C(32) C(33) 0.2(8) ? . . . .
C(31) C(32) C(33) C(34) 2.2(10) ? . . . .
C(32) C(33) C(34) C(29) -2.6(10) ? . . . .
P(2) C(35) C(36) C(37) -172.5(4) ? . . . .
P(2) C(35) C(40) C(39) 172.7(4) ? . . . .
C(36) C(35) C(40) C(39) 1.5(7) ? . . . .
C(40) C(35) C(36) C(37) -1.5(7) ? . . . .
C(35) C(36) C(37) C(38) 0.4(6) ? . . . .
C(36) C(37) C(38) C(39) 0.8(9) ? . . . .
C(37) C(38) C(39) C(40) -0.8(8) ? . . . .
C(38) C(39) C(40) C(35) -0.4(6) ? . . . .
P(2) C(41) C(42) C(43) 176.1(4) ? . . . .
P(2) C(41) C(46) C(45) -176.4(4) ? . . . .
C(42) C(41) C(46) C(45) -0.0(8) ? . . . .
C(46) C(41) C(42) C(43) -0.1(6) ? . . . .
C(41) C(42) C(43) C(44) -1.3(8) ? . . . .
C(42) C(43) C(44) C(45) 2.8(9) ? . . . .
C(43) C(44) C(45) C(46) -2.9(10) ? . . . .
C(44) C(45) C(46) C(41) 1.5(9) ? . . . .
C(48) C(47) C(52) C(51) -0.9(6) ? . . . .
C(52) C(47) C(48) C(49) -0.1(4) ? . . . .
C(48) C(47) B(1) C(55) -160.5(4) ? . . . .
C(48) C(47) B(1) C(63) 75.5(5) ? . . . .
C(48) C(47) B(1) C(71) -44.7(6) ? . . . .
B(1) C(47) C(48) C(49) -170.4(4) ? . . . .
C(52) C(47) B(1) C(55) 29.7(5) ? . . . .
C(52) C(47) B(1) C(63) -94.3(5) ? . . . .
C(52) C(47) B(1) C(71) 145.5(4) ? . . . .
B(1) C(47) C(52) C(51) 169.4(4) ? . . . .
C(47) C(48) C(49) C(50) 0.5(6) ? . . . .
C(47) C(48) C(49) C(53) -178.0(4) ? . . . .
C(48) C(49) C(50) C(51) 0.1(5) ? . . . .
C(48) C(49) C(53) F(1) -44.7(6) ? . . . .
C(48) C(49) C(53) F(2) 73.7(5) ? . . . .
C(48) C(49) C(53) F(3) -165.2(4) ? . . . .
C(50) C(49) C(53) F(1) 136.7(4) ? . . . .
C(50) C(49) C(53) F(2) -104.8(5) ? . . . .
C(50) C(49) C(53) F(3) 16.2(6) ? . . . .
C(53) C(49) C(50) C(51) 178.7(4) ? . . . .
C(49) C(50) C(51) C(52) -1.1(7) ? . . . .
C(49) C(50) C(51) C(54) 177.7(4) ? . . . .
C(50) C(51) C(52) C(47) 1.6(7) ? . . . .
C(50) C(51) C(54) F(4) 13.6(8) ? . . . .
C(50) C(51) C(54) F(5) 138.1(5) ? . . . .
C(50) C(51) C(54) F(6) -104.5(6) ? . . . .
C(52) C(51) C(54) F(4) -167.5(5) ? . . . .
C(52) C(51) C(54) F(5) -43.1(6) ? . . . .
C(52) C(51) C(54) F(6) 74.4(7) ? . . . .
C(54) C(51) C(52) C(47) -177.3(4) ? . . . .
C(56) C(55) C(60) C(59) 0.2(5) ? . . . .
C(60) C(55) C(56) C(57) -2.1(6) ? . . . .
C(56) C(55) B(1) C(47) 48.9(5) ? . . . .
C(56) C(55) B(1) C(63) 165.8(3) ? . . . .
C(56) C(55) B(1) C(71) -71.7(4) ? . . . .
B(1) C(55) C(56) C(57) 168.0(3) ? . . . .
C(60) C(55) B(1) C(47) -141.8(4) ? . . . .
C(60) C(55) B(1) C(63) -25.0(6) ? . . . .
C(60) C(55) B(1) C(71) 97.5(4) ? . . . .
B(1) C(55) C(60) C(59) -169.4(4) ? . . . .
C(55) C(56) C(57) C(58) 2.7(6) ? . . . .
C(55) C(56) C(57) C(61) -176.7(3) ? . . . .
C(56) C(57) C(58) C(59) -1.1(6) ? . . . .
C(56) C(57) C(61) F(7) 17.0(5) ? . . . .
C(56) C(57) C(61) F(8) 137.6(4) ? . . . .
C(56) C(57) C(61) F(9) -102.2(5) ? . . . .
C(58) C(57) C(61) F(7) -162.4(3) ? . . . .
C(58) C(57) C(61) F(8) -41.8(5) ? . . . .
C(58) C(57) C(61) F(9) 78.4(5) ? . . . .
C(61) C(57) C(58) C(59) 178.3(3) ? . . . .
C(57) C(58) C(59) C(60) -0.8(6) ? . . . .
C(57) C(58) C(59) C(62) -176.3(3) ? . . . .
C(58) C(59) C(60) C(55) 1.3(6) ? . . . .
C(58) C(59) C(62) F(10) -12.8(5) ? . . . .
C(58) C(59) C(62) F(11) -133.9(4) ? . . . .
C(58) C(59) C(62) F(12) 106.8(5) ? . . . .
C(60) C(59) C(62) F(10) 171.6(3) ? . . . .
C(60) C(59) C(62) F(11) 50.5(5) ? . . . .
C(60) C(59) C(62) F(12) -68.8(5) ? . . . .
C(62) C(59) C(60) C(55) 176.8(3) ? . . . .
C(64) C(63) C(68) C(67) -0.0(6) ? . . . .
C(68) C(63) C(64) C(65) 1.9(6) ? . . . .
C(64) C(63) B(1) C(47) 78.8(5) ? . . . .
C(64) C(63) B(1) C(55) -44.4(6) ? . . . .
C(64) C(63) B(1) C(71) -161.6(4) ? . . . .
B(1) C(63) C(64) C(65) -170.3(4) ? . . . .
C(68) C(63) B(1) C(47) -92.9(4) ? . . . .
C(68) C(63) B(1) C(55) 143.9(4) ? . . . .
C(68) C(63) B(1) C(71) 26.6(6) ? . . . .
B(1) C(63) C(68) C(67) 172.0(4) ? . . . .
C(63) C(64) C(65) C(66) -2.8(7) ? . . . .
C(63) C(64) C(65) C(69) 178.6(4) ? . . . .
C(64) C(65) C(66) C(67) 1.7(7) ? . . . .
C(64) C(65) C(69) F(13) -26.9(7) ? . . . .
C(64) C(65) C(69) F(14) 62.5(9) ? . . . .
C(64) C(65) C(69) F(15) -149.8(4) ? . . . .
C(64) C(65) C(69) F(25) 102.3(6) ? . . . .
C(66) C(65) C(69) F(13) 154.5(5) ? . . . .
C(66) C(65) C(69) F(14) -116.0(8) ? . . . .
C(66) C(65) C(69) F(15) 31.7(6) ? . . . .
C(66) C(65) C(69) F(25) -76.3(7) ? . . . .
C(69) C(65) C(66) C(67) -179.8(4) ? . . . .
C(65) C(66) C(67) C(68) 0.2(5) ? . . . .
C(65) C(66) C(67) C(70) -178.2(4) ? . . . .
C(66) C(67) C(68) C(63) -1.0(7) ? . . . .
C(66) C(67) C(70) F(16) 86.8(5) ? . . . .
C(66) C(67) C(70) F(17) -30.5(6) ? . . . .
C(66) C(67) C(70) F(18) -152.5(4) ? . . . .
C(68) C(67) C(70) F(16) -91.5(5) ? . . . .
C(68) C(67) C(70) F(17) 151.2(4) ? . . . .
C(68) C(67) C(70) F(18) 29.1(6) ? . . . .
C(70) C(67) C(68) C(63) 177.3(4) ? . . . .
C(72) C(71) C(76) C(75) 1.2(8) ? . . . .
C(76) C(71) C(72) C(73) 1.6(8) ? . . . .
C(72) C(71) B(1) C(47) 154.0(4) ? . . . .
C(72) C(71) B(1) C(55) -84.0(5) ? . . . .
C(72) C(71) B(1) C(63) 40.0(7) ? . . . .
B(1) C(71) C(72) C(73) 172.1(5) ? . . . .
C(76) C(71) B(1) C(47) -36.2(7) ? . . . .
C(76) C(71) B(1) C(55) 85.8(5) ? . . . .
C(76) C(71) B(1) C(63) -150.2(5) ? . . . .
B(1) C(71) C(76) C(75) -169.4(5) ? . . . .
C(71) C(72) C(73) C(74) -2.9(9) ? . . . .
C(71) C(72) C(73) C(77) 175.8(5) ? . . . .
C(72) C(73) C(74) C(75) 1.3(8) ? . . . .
C(72) C(73) C(77) F(19) 31.9(8) ? . . . .
C(72) C(73) C(77) F(20) -84.8(6) ? . . . .
C(72) C(73) C(77) F(21) 152.4(5) ? . . . .
C(74) C(73) C(77) F(19) -149.4(5) ? . . . .
C(74) C(73) C(77) F(20) 93.9(6) ? . . . .
C(74) C(73) C(77) F(21) -28.9(8) ? . . . .
C(77) C(73) C(74) C(75) -177.3(5) ? . . . .
C(73) C(74) C(75) C(76) 1.4(9) ? . . . .
C(73) C(74) C(75) C(78) -175.3(5) ? . . . .
C(74) C(75) C(76) C(71) -2.7(9) ? . . . .
C(74) C(75) C(78) F(22) -4.0(8) ? . . . .
C(74) C(75) C(78) F(23) -125.0(5) ? . . . .
C(74) C(75) C(78) F(24) 115.7(5) ? . . . .
C(76) C(75) C(78) F(22) 179.2(5) ? . . . .
C(76) C(75) C(78) F(23) 58.2(7) ? . . . .
C(76) C(75) C(78) F(24) -61.1(6) ? . . . .
C(78) C(75) C(76) C(71) 174.1(5) ? . . . .
C(79) C(79) C(80) C(81) -176(2) ? 2_675 . . .
